data_7005455
loop_
_publ_author_name
'Moxham, Gemma L.'
'Brayshaw, Simon K.'
'Weller, Andrew S.'

_publ_section_title
;
 [Ir(PPh3)2(H)2(ClCH2CH2Cl)][BArF4]: a well characterised transition
 metal dichloroethane complex.
;
_journal_issue 18
_journal_name_full 'Dalton transactions (Cambridge, England : 2003)'
_journal_page_first 1759
_journal_page_last 1761
_journal_paper_doi 10.1039/b702399e
_journal_year 2007
_chemical_formula_moiety 'C32 H12 B F24, C38 H36 Cl2 Ir P2'
_chemical_formula_sum 'C70 H48 B Cl2 F24 Ir P2'
_chemical_formula_weight 1680.93
_chemical_name_systematic
;
?
;
_space_group_IT_number 2
_symmetry_cell_setting triclinic
_symmetry_space_group_name_Hall '-P 1'
_symmetry_space_group_name_H-M 'P -1'
_atom_sites_solution_hydrogens geom
_atom_sites_solution_primary direct
_atom_sites_solution_secondary difmap
_audit_creation_method SHELXL-97
_cell_angle_alpha 95.9592(4)
_cell_angle_beta 99.1182(4)
_cell_angle_gamma 100.7170(4)
_cell_formula_units_Z 2
_cell_length_a 14.2336(1)
_cell_length_b 14.2460(1)
_cell_length_c 17.5082(1)
_cell_measurement_reflns_used 74769
_cell_measurement_temperature 150(2)
_cell_measurement_theta_max 34.972
_cell_measurement_theta_min 3.395
_cell_volume 3411.51(4)
_computing_cell_refinement 'HKL Scalepack (Otwinowski & Minor 1997)'
_computing_data_collection 'Collect, Nonius program suite version 1.9 (1997)'
_computing_data_reduction 'Denzo and Scalepack (Otwinowski & Minor, 1997)'
_computing_molecular_graphics 'ORTEP3 for Windows - L. J. Farrugia, J. Appl. Crystallogr. 1997, 30, 565'
_computing_publication_material 'SHELX97-2, G. M. Sheldrick'
_computing_structure_refinement
;
SHELX97-2 Program for Crystal Structure Analysis. G. M. Sheldrick,
Institut f. Anorg. Chemie der Universit\"at, Tammanstrasse 4,
D-3400 G\"ottingen, Germany, 1998.
;
_computing_structure_solution
;
SIR97- Altomare A., Burla M.C., Camalli M., Cascarano G.L., Giacovazzo C. ,
Guagliardi A., Moliterni A.G.G., Polidori G.,Spagna R.
(1999) J. Appl. Cryst. 32, 115-119.
;
_diffrn_ambient_temperature 150(2)
_diffrn_measured_fraction_theta_full 0.991
_diffrn_measured_fraction_theta_max 0.991
_diffrn_measurement_device_type 'Nonius Kappa CCD'
_diffrn_measurement_method '451 1.6 degree images with \f and \w scans'
_diffrn_radiation_monochromator graphite
_diffrn_radiation_source 'fine-focus sealed tube'
_diffrn_radiation_type MoK\a
_diffrn_radiation_wavelength 0.71073
_diffrn_reflns_av_R_equivalents 0.0514
_diffrn_reflns_av_sigmaI/netI 0.0533
_diffrn_reflns_limit_h_max 22
_diffrn_reflns_limit_h_min -22
_diffrn_reflns_limit_k_max 22
_diffrn_reflns_limit_k_min -22
_diffrn_reflns_limit_l_max 28
_diffrn_reflns_limit_l_min -28
_diffrn_reflns_number 96150
_diffrn_reflns_theta_full 35.04
_diffrn_reflns_theta_max 35.04
_diffrn_reflns_theta_min 4.09
_diffrn_standards_decay_% 0
_exptl_absorpt_coefficient_mu 2.190
_exptl_absorpt_correction_T_max 0.524
_exptl_absorpt_correction_T_min 0.441
_exptl_absorpt_correction_type multi-scan
_exptl_absorpt_process_details 'SORTAV (Blessing, 1995)'
_exptl_crystal_colour colourless
_exptl_crystal_density_diffrn 1.636
_exptl_crystal_density_method 'not measured'
_exptl_crystal_description block
_exptl_crystal_F_000 1660
_exptl_crystal_size_max 0.50
_exptl_crystal_size_mid 0.35
_exptl_crystal_size_min 0.30
_refine_diff_density_max 1.567
_refine_diff_density_min -1.053
_refine_diff_density_rms 0.102
_refine_ls_extinction_coef 0.00040(8)
_refine_ls_extinction_expression Fc^*^=kFc[1+0.001xFc^2^\l^3^/sin(2\q)]^-1/4^
_refine_ls_extinction_method SHELXL
_refine_ls_goodness_of_fit_ref 1.012
_refine_ls_hydrogen_treatment mixed
_refine_ls_matrix_type full
_refine_ls_number_parameters 1046
_refine_ls_number_reflns 29864
_refine_ls_number_restraints 12
_refine_ls_restrained_S_all 1.012
_refine_ls_R_factor_all 0.0525
_refine_ls_R_factor_gt 0.0335
_refine_ls_shift/su_max 0.006
_refine_ls_shift/su_mean 0.000
_refine_ls_structure_factor_coef Fsqd
_refine_ls_weighting_details 'calc w=1/[\s^2^(Fo^2^)+(0.0226P)^2^+1.4190P] where P=(Fo^2^+2Fc^2^)/3'
_refine_ls_weighting_scheme calc
_refine_ls_wR_factor_gt 0.0630
_refine_ls_wR_factor_ref 0.0687
_reflns_number_gt 24142
_reflns_number_total 29864
_reflns_threshold_expression >2sigma(I)
_cod_data_source_file b702399e.txt
_cod_data_source_block k06asw19
_cod_depositor_comments
;
The following automatic conversions were performed:
'_symmetry_cell_setting' value 'Triclinic' changed to 'triclinic'
according to '/home/saulius/struct/CIF-dictionaries/cif_core.dic'
dictionary named 'cif_core.dic' version 2.4.1 from 2010-06-29.

Automatic conversion script
Id: cif_fix_enum 1527 2010-12-29 10:47:43Z saulius 
;
_cod_original_cell_volume 3411.50(4)
_cod_database_code 7005455

loop_
_symmetry_equiv_pos_as_xyz
'x, y, z'
'-x, -y, -z'

loop_
_atom_site_label
_atom_site_type_symbol
_atom_site_fract_x
_atom_site_fract_y
_atom_site_fract_z
_atom_site_U_iso_or_equiv
_atom_site_adp_type
_atom_site_occupancy
_atom_site_symmetry_multiplicity
_atom_site_calc_flag
_atom_site_refinement_flags
_atom_site_disorder_assembly
_atom_site_disorder_group
Ir Ir 0.578404(5) 0.262976(5) 0.831674(4) 0.01871(2) Uani 1 1 d . . .
P1 P 0.47912(3) 0.36621(3) 0.79018(2) 0.01853(8) Uani 1 1 d . . .
P2 P 0.67318(3) 0.17612(3) 0.90385(2) 0.01840(8) Uani 1 1 d . . .
Cl1 Cl 0.68977(4) 0.30208(4) 0.73485(3) 0.03250(10) Uani 1 1 d . . .
Cl2 Cl 0.50407(4) 0.12138(3) 0.72653(3) 0.03315(10) Uani 1 1 d . . .
C1 C 0.53948(12) 0.49127(13) 0.79091(10) 0.0210(3) Uani 1 1 d . . .
C2 C 0.64033(13) 0.52034(14) 0.80833(10) 0.0248(3) Uani 1 1 d . . .
H2 H 0.6794 0.4742 0.8185 0.030 Uiso 1 1 calc R . .
C3 C 0.68417(15) 0.61694(15) 0.81090(12) 0.0303(4) Uani 1 1 d . . .
H3 H 0.7530 0.6362 0.8221 0.036 Uiso 1 1 calc R . .
C4 C 0.62818(16) 0.68457(15) 0.79729(13) 0.0340(4) Uani 1 1 d . . .
H4 H 0.6584 0.7505 0.8003 0.041 Uiso 1 1 calc R . .
C5 C 0.52781(17) 0.65659(16) 0.77922(15) 0.0393(5) Uani 1 1 d . . .
H5 H 0.4892 0.7033 0.7694 0.047 Uiso 1 1 calc R . .
C6 C 0.48369(15) 0.56050(15) 0.77544(13) 0.0323(4) Uani 1 1 d . . .
H6 H 0.4149 0.5415 0.7622 0.039 Uiso 1 1 calc R . .
C7 C 0.38909(13) 0.38079(13) 0.85208(11) 0.0247(3) Uani 1 1 d . . .
C8 C 0.41884(18) 0.39154(18) 0.93265(13) 0.0395(5) Uani 1 1 d . . .
H8 H 0.4834 0.3874 0.9539 0.047 Uiso 1 1 calc R . .
C9 C 0.3551(2) 0.4082(2) 0.98226(16) 0.0559(7) Uani 1 1 d . . .
H9 H 0.3764 0.4163 1.0372 0.067 Uiso 1 1 calc R . .
C10 C 0.2612(2) 0.4132(2) 0.95210(19) 0.0583(8) Uani 1 1 d . . .
H10 H 0.2173 0.4236 0.9862 0.070 Uiso 1 1 calc R . .
C11 C 0.23068(18) 0.40300(19) 0.87259(19) 0.0519(7) Uani 1 1 d . . .
H11 H 0.1659 0.4069 0.8520 0.062 Uiso 1 1 calc R . .
C12 C 0.29407(15) 0.38697(16) 0.82215(14) 0.0354(4) Uani 1 1 d . . .
H12 H 0.2726 0.3802 0.7673 0.042 Uiso 1 1 calc R . .
C13 C 0.40914(13) 0.33074(14) 0.69201(10) 0.0262(4) Uani 1 1 d . . .
C14 C 0.43621(17) 0.37556(18) 0.62953(11) 0.0369(5) Uani 1 1 d . . .
H14 H 0.4891 0.4294 0.6379 0.044 Uiso 1 1 calc R . .
C15 C 0.3841(2) 0.3399(2) 0.55425(13) 0.0580(8) Uani 1 1 d . . .
H15 H 0.4027 0.3686 0.5109 0.070 Uiso 1 1 calc R . .
C16 C 0.3058(2) 0.2631(2) 0.54267(16) 0.0679(10) Uani 1 1 d . . .
H16 H 0.2694 0.2411 0.4915 0.081 Uiso 1 1 calc R . .
C17 C 0.2802(2) 0.2187(2) 0.60348(17) 0.0586(8) Uani 1 1 d . . .
H17 H 0.2267 0.1654 0.5946 0.070 Uiso 1 1 calc R . .
C18 C 0.33207(16) 0.25095(16) 0.67852(14) 0.0398(5) Uani 1 1 d . . .
H18 H 0.3151 0.2187 0.7208 0.048 Uiso 1 1 calc R . .
C19 C 0.65751(19) 0.19723(17) 0.66126(13) 0.0407(5) Uani 1 1 d . . .
H19A H 0.6815 0.2140 0.6133 0.049 Uiso 1 1 calc R . .
H19B H 0.6894 0.1457 0.6802 0.049 Uiso 1 1 calc R . .
C20 C 0.55012(19) 0.16084(17) 0.64241(12) 0.0401(5) Uani 1 1 d . . .
H20A H 0.5343 0.1063 0.5994 0.048 Uiso 1 1 calc R . .
H20B H 0.5181 0.2127 0.6245 0.048 Uiso 1 1 calc R . .
C21 C 0.78439(12) 0.16697(13) 0.86747(10) 0.0218(3) Uani 1 1 d . . .
C22 C 0.78896(14) 0.08816(15) 0.81429(11) 0.0290(4) Uani 1 1 d . . .
H22 H 0.7362 0.0342 0.8015 0.035 Uiso 1 1 calc R . .
C23 C 0.87074(17) 0.08909(18) 0.78024(13) 0.0381(5) Uani 1 1 d . . .
H23 H 0.8737 0.0355 0.7442 0.046 Uiso 1 1 calc R . .
C24 C 0.94801(16) 0.16739(19) 0.79830(14) 0.0411(5) Uani 1 1 d . . .
H24 H 1.0035 0.1677 0.7745 0.049 Uiso 1 1 calc R . .
C25 C 0.94423(16) 0.24522(17) 0.85114(15) 0.0385(5) Uani 1 1 d . . .
H25 H 0.9976 0.2987 0.8640 0.046 Uiso 1 1 calc R . .
C26 C 0.86275(14) 0.24559(14) 0.88555(12) 0.0298(4) Uani 1 1 d . . .
H26 H 0.8604 0.2995 0.9215 0.036 Uiso 1 1 calc R . .
C27 C 0.61561(13) 0.05232(13) 0.91083(10) 0.0224(3) Uani 1 1 d . . .
C28 C 0.67096(14) -0.01338(14) 0.93684(12) 0.0297(4) Uani 1 1 d . . .
H28 H 0.7398 0.0058 0.9493 0.036 Uiso 1 1 calc R . .
C29 C 0.62661(17) -0.10594(15) 0.94461(14) 0.0368(5) Uani 1 1 d . . .
H29 H 0.6649 -0.1499 0.9626 0.044 Uiso 1 1 calc R . .
C30 C 0.52650(17) -0.13467(16) 0.92615(14) 0.0388(5) Uani 1 1 d . . .
H30 H 0.4962 -0.1986 0.9307 0.047 Uiso 1 1 calc R . .
C31 C 0.47038(15) -0.07037(16) 0.90108(13) 0.0344(4) Uani 1 1 d . . .
H31 H 0.4016 -0.0900 0.8888 0.041 Uiso 1 1 calc R . .
C32 C 0.51463(13) 0.02292(14) 0.89383(11) 0.0273(4) Uani 1 1 d . . .
H32 H 0.4758 0.0671 0.8771 0.033 Uiso 1 1 calc R . .
C33 C 0.71704(12) 0.22947(12) 1.00573(9) 0.0192(3) Uani 1 1 d . . .
C34 C 0.79009(13) 0.19584(14) 1.05180(11) 0.0262(4) Uani 1 1 d . . .
H34 H 0.8180 0.1464 1.0294 0.031 Uiso 1 1 calc R . .
C35 C 0.82209(15) 0.23396(15) 1.12980(11) 0.0314(4) Uani 1 1 d . . .
H35 H 0.8711 0.2100 1.1607 0.038 Uiso 1 1 calc R . .
C36 C 0.78292(15) 0.30662(15) 1.16267(11) 0.0324(4) Uani 1 1 d . . .
H36 H 0.8056 0.3333 1.2159 0.039 Uiso 1 1 calc R . .
C37 C 0.71067(16) 0.34042(15) 1.11809(11) 0.0328(4) Uani 1 1 d . . .
H37 H 0.6833 0.3900 1.1409 0.039 Uiso 1 1 calc R . .
C38 C 0.67783(14) 0.30229(14) 1.04012(10) 0.0264(4) Uani 1 1 d . . .
H38 H 0.6281 0.3261 1.0099 0.032 Uiso 1 1 calc R . .
C41 C 1.05263(12) 0.82629(12) 0.68146(9) 0.0190(3) Uani 1 1 d . . .
C42 C 1.08456(12) 0.91667(13) 0.72768(10) 0.0215(3) Uani 1 1 d . . .
H42 H 1.0374 0.9490 0.7448 0.026 Uiso 1 1 calc R . .
C43 C 1.18240(13) 0.96097(14) 0.74953(11) 0.0252(3) Uani 1 1 d . . .
C44 C 1.25326(13) 0.91754(15) 0.72396(11) 0.0276(4) Uani 1 1 d . . .
H44 H 1.3201 0.9479 0.7377 0.033 Uiso 1 1 calc R . .
C45 C 1.22387(13) 0.82854(14) 0.67781(11) 0.0254(3) Uani 1 1 d . A .
C46 C 1.12610(12) 0.78321(13) 0.65777(10) 0.0223(3) Uani 1 1 d . . .
H46 H 1.1087 0.7214 0.6272 0.027 Uiso 1 1 calc R . .
C47 C 1.20896(15) 1.05327(17) 0.80378(15) 0.0390(5) Uani 1 1 d . . .
C48 C 1.29945(16) 0.78005(18) 0.64963(14) 0.0384(5) Uani 1 1 d . . .
C51 C 0.90172(12) 0.68352(12) 0.59720(9) 0.0196(3) Uani 1 1 d . . .
C52 C 0.93736(13) 0.68135(13) 0.52703(10) 0.0237(3) Uani 1 1 d . . .
H52 H 0.9885 0.7321 0.5214 0.028 Uiso 1 1 calc R . .
C53 C 0.90025(15) 0.60724(15) 0.46531(11) 0.0301(4) Uani 1 1 d . A .
C54 C 0.82430(16) 0.53295(15) 0.47018(11) 0.0334(4) Uani 1 1 d . . .
H54 H 0.7993 0.4821 0.4282 0.040 Uiso 1 1 calc R . .
C55 C 0.78597(15) 0.53493(14) 0.53799(11) 0.0295(4) Uani 1 1 d . . .
C56 C 0.82417(13) 0.60822(13) 0.60011(10) 0.0238(3) Uani 1 1 d . . .
H56 H 0.7967 0.6072 0.6461 0.029 Uiso 1 1 calc R . .
C57 C 0.94224(19) 0.6073(2) 0.39183(13) 0.0457(6) Uani 1 1 d . . .
C58 C 0.70389(19) 0.45521(18) 0.54506(14) 0.0466(6) Uani 1 1 d . . .
C61 C 0.92787(11) 0.73789(12) 0.75407(9) 0.0178(3) Uani 1 1 d . . .
C62 C 0.94677(12) 0.64836(12) 0.77102(10) 0.0210(3) Uani 1 1 d . . .
H62 H 0.9561 0.6037 0.7301 0.025 Uiso 1 1 calc R . .
C63 C 0.95233(13) 0.62293(13) 0.84621(10) 0.0231(3) Uani 1 1 d . A .
C64 C 0.94177(13) 0.68708(13) 0.90804(10) 0.0240(3) Uani 1 1 d . . .
H64 H 0.9476 0.6705 0.9595 0.029 Uiso 1 1 calc R . .
C65 C 0.92259(12) 0.77554(13) 0.89291(9) 0.0211(3) Uani 1 1 d . . .
C66 C 0.91506(12) 0.80020(12) 0.81737(9) 0.0195(3) Uani 1 1 d . . .
H66 H 0.9008 0.8611 0.8085 0.023 Uiso 1 1 calc R . .
C67 C 0.96783(19) 0.52535(16) 0.86138(13) 0.0379(5) Uani 1 1 d . . .
C68 C 0.91300(15) 0.84575(15) 0.95971(11) 0.0295(4) Uani 1 1 d . . .
C71 C 0.86753(11) 0.84954(12) 0.64572(9) 0.0178(3) Uani 1 1 d . . .
C72 C 0.77148(12) 0.83699(12) 0.65877(10) 0.0201(3) Uani 1 1 d . . .
H72 H 0.7490 0.7883 0.6886 0.024 Uiso 1 1 calc R . .
C73 C 0.70797(12) 0.89363(13) 0.62944(11) 0.0232(3) Uani 1 1 d . A .
C74 C 0.73869(13) 0.96697(13) 0.58706(11) 0.0255(3) Uani 1 1 d . . .
H74 H 0.6955 1.0056 0.5668 0.031 Uiso 1 1 calc R . .
C75 C 0.83411(14) 0.98239(13) 0.57515(10) 0.0241(3) Uani 1 1 d . A .
C76 C 0.89662(12) 0.92460(12) 0.60303(9) 0.0204(3) Uani 1 1 d . . .
H76 H 0.9611 0.9362 0.5929 0.025 Uiso 1 1 calc R . .
C77 C 0.60478(14) 0.87308(15) 0.64238(13) 0.0318(4) Uani 1 1 d . . .
C78 C 0.86915(17) 1.06094(16) 0.52898(13) 0.0358(5) Uani 1 1 d . . .
B B 0.93740(13) 0.77351(13) 0.66878(10) 0.0173(3) Uani 1 1 d . . .
F41 F 1.17773(15) 1.04494(14) 0.87089(11) 0.0828(7) Uani 1 1 d . . .
F42 F 1.16948(11) 1.12272(11) 0.77342(12) 0.0669(5) Uani 1 1 d . . .
F43 F 1.30458(9) 1.08971(11) 0.82064(10) 0.0553(4) Uani 1 1 d . . .
F44 F 1.3864(4) 0.8102(5) 0.6976(3) 0.0507(11) Uani 0.619(10) 1 d P A 1
F45 F 1.3198(4) 0.8045(6) 0.5824(5) 0.0758(19) Uani 0.619(10) 1 d P A 1
F46 F 1.2787(4) 0.6873(4) 0.6460(5) 0.079(2) Uani 0.619(10) 1 d P A 1
F44B F 1.3849(7) 0.8168(10) 0.6755(11) 0.137(6) Uani 0.381(10) 1 d PU A 2
F46B F 1.2896(9) 0.6876(8) 0.6629(7) 0.069(3) Uani 0.381(10) 1 d P A 2
F45B F 1.2804(11) 0.7587(14) 0.5719(7) 0.117(6) Uani 0.381(10) 1 d P A 2
F51 F 0.9041(6) 0.6550(9) 0.3428(4) 0.129(4) Uani 0.619(10) 1 d P A 1
F52 F 1.0343(3) 0.6452(6) 0.4033(2) 0.0767(19) Uani 0.619(10) 1 d P A 1
F53 F 0.9340(9) 0.5189(4) 0.3551(5) 0.137(4) Uani 0.619(10) 1 d P A 1
F53B F 0.9611(16) 0.6927(5) 0.3711(6) 0.141(8) Uani 0.381(10) 1 d P A 2
F51B F 1.0136(12) 0.5671(17) 0.3948(6) 0.141(8) Uani 0.381(10) 1 d P A 2
F52B F 0.8797(5) 0.5612(8) 0.3304(3) 0.070(3) Uani 0.381(10) 1 d P A 2
F54 F 0.63968(12) 0.42714(12) 0.47870(10) 0.0614(4) Uani 1 1 d . . .
F55 F 0.73404(16) 0.37625(13) 0.56329(13) 0.0878(7) Uani 1 1 d . . .
F56 F 0.65517(16) 0.47937(15) 0.59955(13) 0.1055(9) Uani 1 1 d . . .
F61 F 0.9836(8) 0.4719(8) 0.8016(6) 0.092(3) Uani 0.619(10) 1 d P A 1
F62 F 0.8972(6) 0.4745(6) 0.8864(4) 0.0659(18) Uani 0.619(10) 1 d P A 1
F63 F 1.0420(6) 0.5286(7) 0.9200(4) 0.073(2) Uani 0.619(10) 1 d P A 1
F62B F 0.8780(10) 0.4680(11) 0.8588(11) 0.109(6) Uani 0.381(10) 1 d P A 2
F61B F 1.0098(10) 0.4847(12) 0.8079(10) 0.053(3) Uani 0.381(10) 1 d P A 2
F63B F 1.0248(12) 0.5253(11) 0.9266(5) 0.092(5) Uani 0.381(10) 1 d PU A 2
F64 F 0.87185(11) 0.91711(11) 0.93640(8) 0.0499(4) Uani 1 1 d . . .
F65 F 0.99886(11) 0.88827(11) 1.00314(9) 0.0546(4) Uani 1 1 d . . .
F66 F 0.86102(15) 0.80370(12) 1.00794(10) 0.0701(5) Uani 1 1 d . . .
F71 F 0.5992(8) 0.8887(8) 0.7194(5) 0.0424(13) Uani 0.619(10) 1 d P A 1
F72 F 0.5501(8) 0.9268(7) 0.6083(7) 0.0495(15) Uani 0.619(10) 1 d P A 1
F73 F 0.5634(11) 0.7805(11) 0.6179(13) 0.047(3) Uani 0.619(10) 1 d P A 1
F71B F 0.5953(13) 0.9058(14) 0.7104(10) 0.076(4) Uani 0.381(10) 1 d P A 2
F72B F 0.5482(13) 0.9137(14) 0.5887(13) 0.080(5) Uani 0.381(10) 1 d P A 2
F73B F 0.5623(19) 0.7815(17) 0.630(2) 0.039(3) Uani 0.381(10) 1 d P A 2
F74 F 0.8478(8) 1.0303(9) 0.4526(5) 0.080(3) Uani 0.619(10) 1 d P A 1
F75 F 0.8290(10) 1.1383(6) 0.5413(9) 0.0587(17) Uani 0.619(10) 1 d P A 1
F76 F 0.9639(6) 1.0932(8) 0.5456(7) 0.054(2) Uani 0.619(10) 1 d P A 1
F74B F 0.8678(11) 1.0280(15) 0.4554(10) 0.059(3) Uani 0.381(10) 1 d P A 2
F75B F 0.8145(18) 1.1237(12) 0.5255(15) 0.089(6) Uani 0.381(10) 1 d P A 2
F76B F 0.9606(11) 1.1052(15) 0.5567(12) 0.073(4) Uani 0.381(10) 1 d P A 2
H40 H 0.6313(15) 0.3399(15) 0.8905(12) 0.024(5) Uiso 1 1 d . . .
H50 H 0.5123(15) 0.2374(15) 0.8874(12) 0.028(6) Uiso 1 1 d . . .

loop_
_atom_site_aniso_label
_atom_site_aniso_U_11
_atom_site_aniso_U_22
_atom_site_aniso_U_33
_atom_site_aniso_U_23
_atom_site_aniso_U_13
_atom_site_aniso_U_12
Ir 0.01843(3) 0.02125(3) 0.01696(3) 0.00195(2) 0.00121(2) 0.00745(2)
P1 0.01639(19) 0.0216(2) 0.01745(18) 0.00130(14) 0.00055(14) 0.00657(15)
P2 0.01642(19) 0.01921(19) 0.02007(19) 0.00314(14) 0.00184(14) 0.00597(15)
Cl1 0.0385(3) 0.0359(3) 0.0296(2) 0.00935(18) 0.01506(19) 0.0137(2)
Cl2 0.0414(3) 0.0273(2) 0.0272(2) -0.00347(16) -0.00154(18) 0.00860(19)
C1 0.0199(8) 0.0233(8) 0.0207(7) 0.0028(6) 0.0041(6) 0.0069(6)
C2 0.0211(8) 0.0282(9) 0.0246(8) 0.0014(6) 0.0029(6) 0.0057(7)
C3 0.0265(9) 0.0300(10) 0.0330(10) 0.0024(7) 0.0080(7) 0.0010(8)
C4 0.0397(12) 0.0252(10) 0.0384(11) 0.0073(8) 0.0136(9) 0.0026(8)
C5 0.0384(12) 0.0287(11) 0.0575(14) 0.0145(9) 0.0142(10) 0.0143(9)
C6 0.0234(9) 0.0300(10) 0.0464(12) 0.0106(8) 0.0066(8) 0.0096(8)
C7 0.0238(8) 0.0232(8) 0.0293(9) 0.0031(6) 0.0102(7) 0.0058(7)
C8 0.0451(13) 0.0515(14) 0.0280(10) 0.0034(9) 0.0139(9) 0.0201(11)
C9 0.075(2) 0.0625(18) 0.0434(14) 0.0087(12) 0.0357(14) 0.0265(15)
C10 0.0634(18) 0.0491(15) 0.079(2) 0.0108(14) 0.0551(17) 0.0160(13)
C11 0.0304(12) 0.0478(15) 0.085(2) 0.0076(13) 0.0296(13) 0.0110(11)
C12 0.0241(9) 0.0345(11) 0.0494(13) 0.0044(9) 0.0101(9) 0.0083(8)
C13 0.0240(8) 0.0323(9) 0.0212(8) -0.0032(6) -0.0047(6) 0.0142(7)
C14 0.0425(12) 0.0505(13) 0.0226(9) 0.0051(8) 0.0021(8) 0.0251(10)
C15 0.083(2) 0.078(2) 0.0214(10) 0.0024(11) -0.0020(11) 0.0496(17)
C16 0.078(2) 0.076(2) 0.0383(14) -0.0296(13) -0.0344(13) 0.0465(17)
C17 0.0474(15) 0.0560(16) 0.0557(16) -0.0270(13) -0.0260(12) 0.0178(12)
C18 0.0330(11) 0.0346(11) 0.0430(12) -0.0104(9) -0.0090(9) 0.0074(9)
C19 0.0646(16) 0.0395(12) 0.0294(10) 0.0060(8) 0.0198(10) 0.0296(11)
C20 0.0630(15) 0.0395(12) 0.0221(9) 0.0013(8) 0.0049(9) 0.0255(11)
C21 0.0198(8) 0.0249(8) 0.0233(8) 0.0068(6) 0.0047(6) 0.0088(6)
C22 0.0269(9) 0.0328(10) 0.0277(9) -0.0004(7) 0.0042(7) 0.0102(8)
C23 0.0382(12) 0.0502(13) 0.0333(11) 0.0034(9) 0.0126(9) 0.0237(10)
C24 0.0320(11) 0.0563(15) 0.0487(13) 0.0211(11) 0.0219(10) 0.0235(10)
C25 0.0272(10) 0.0376(12) 0.0566(14) 0.0181(10) 0.0164(9) 0.0079(9)
C26 0.0247(9) 0.0261(9) 0.0422(11) 0.0097(8) 0.0113(8) 0.0070(7)
C27 0.0206(8) 0.0215(8) 0.0239(8) 0.0010(6) 0.0035(6) 0.0031(6)
C28 0.0249(9) 0.0214(9) 0.0420(11) 0.0044(7) 0.0041(8) 0.0048(7)
C29 0.0387(12) 0.0224(9) 0.0514(13) 0.0088(8) 0.0103(10) 0.0077(8)
C30 0.0429(13) 0.0256(10) 0.0456(12) 0.0021(8) 0.0153(10) -0.0031(9)
C31 0.0263(10) 0.0355(11) 0.0372(11) 0.0028(8) 0.0074(8) -0.0041(8)
C32 0.0211(8) 0.0316(10) 0.0281(9) 0.0031(7) 0.0040(7) 0.0034(7)
C33 0.0163(7) 0.0199(7) 0.0204(7) 0.0042(6) 0.0017(5) 0.0021(6)
C34 0.0232(8) 0.0271(9) 0.0277(9) 0.0069(7) -0.0017(7) 0.0076(7)
C35 0.0277(9) 0.0346(10) 0.0274(9) 0.0075(7) -0.0070(7) 0.0034(8)
C36 0.0352(11) 0.0373(11) 0.0196(8) 0.0038(7) -0.0023(7) 0.0003(8)
C37 0.0408(11) 0.0326(10) 0.0245(9) 0.0004(7) 0.0045(8) 0.0093(9)
C38 0.0288(9) 0.0299(9) 0.0218(8) 0.0048(6) 0.0026(7) 0.0102(7)
C41 0.0164(7) 0.0244(8) 0.0180(7) 0.0055(6) 0.0033(5) 0.0069(6)
C42 0.0166(7) 0.0254(8) 0.0232(8) 0.0040(6) 0.0040(6) 0.0052(6)
C43 0.0189(8) 0.0259(9) 0.0293(9) 0.0038(7) 0.0025(6) 0.0022(7)
C44 0.0150(8) 0.0348(10) 0.0322(9) 0.0068(7) 0.0028(6) 0.0033(7)
C45 0.0178(8) 0.0347(10) 0.0272(8) 0.0073(7) 0.0064(6) 0.0107(7)
C46 0.0199(8) 0.0276(9) 0.0207(7) 0.0040(6) 0.0038(6) 0.0082(7)
C47 0.0219(9) 0.0341(11) 0.0548(14) -0.0083(9) 0.0048(9) -0.0003(8)
C48 0.0259(10) 0.0518(14) 0.0413(12) 0.0039(10) 0.0087(9) 0.0169(10)
C51 0.0207(8) 0.0210(8) 0.0175(7) 0.0030(5) 0.0018(6) 0.0069(6)
C52 0.0227(8) 0.0278(9) 0.0200(8) 0.0034(6) 0.0032(6) 0.0040(7)
C53 0.0328(10) 0.0352(10) 0.0223(8) 0.0008(7) 0.0067(7) 0.0076(8)
C54 0.0397(11) 0.0317(10) 0.0248(9) -0.0057(7) 0.0034(8) 0.0042(8)
C55 0.0322(10) 0.0252(9) 0.0272(9) -0.0003(7) 0.0043(7) -0.0011(7)
C56 0.0264(9) 0.0241(8) 0.0208(8) 0.0034(6) 0.0044(6) 0.0048(7)
C57 0.0462(14) 0.0612(16) 0.0252(10) -0.0077(10) 0.0114(9) 0.0028(12)
C58 0.0517(15) 0.0375(13) 0.0390(12) -0.0074(9) 0.0101(11) -0.0145(11)
C61 0.0151(7) 0.0203(7) 0.0173(7) 0.0028(5) 0.0013(5) 0.0030(6)
C62 0.0214(8) 0.0232(8) 0.0197(7) 0.0038(6) 0.0038(6) 0.0069(6)
C63 0.0251(8) 0.0250(8) 0.0217(8) 0.0079(6) 0.0041(6) 0.0093(7)
C64 0.0249(8) 0.0302(9) 0.0180(7) 0.0071(6) 0.0029(6) 0.0075(7)
C65 0.0201(8) 0.0244(8) 0.0179(7) 0.0004(6) 0.0028(6) 0.0045(6)
C66 0.0195(7) 0.0192(7) 0.0194(7) 0.0025(5) 0.0022(6) 0.0043(6)
C67 0.0557(14) 0.0343(11) 0.0342(11) 0.0153(9) 0.0152(10) 0.0241(10)
C68 0.0340(10) 0.0317(10) 0.0234(8) -0.0003(7) 0.0055(7) 0.0101(8)
C71 0.0157(7) 0.0209(7) 0.0164(7) 0.0019(5) 0.0019(5) 0.0039(6)
C72 0.0179(7) 0.0218(8) 0.0211(7) 0.0047(6) 0.0034(6) 0.0043(6)
C73 0.0171(7) 0.0258(9) 0.0278(8) 0.0040(6) 0.0036(6) 0.0071(6)
C74 0.0251(9) 0.0268(9) 0.0274(8) 0.0069(7) 0.0027(7) 0.0122(7)
C75 0.0277(9) 0.0242(8) 0.0236(8) 0.0086(6) 0.0070(7) 0.0085(7)
C76 0.0198(8) 0.0235(8) 0.0197(7) 0.0052(6) 0.0054(6) 0.0060(6)
C77 0.0191(9) 0.0318(10) 0.0463(12) 0.0069(8) 0.0055(8) 0.0090(7)
C78 0.0410(12) 0.0349(11) 0.0393(11) 0.0208(9) 0.0126(9) 0.0145(9)
B 0.0177(8) 0.0184(8) 0.0163(7) 0.0031(6) 0.0031(6) 0.0047(6)
F41 0.0948(14) 0.0717(12) 0.0626(11) -0.0366(9) 0.0358(10) -0.0245(10)
F42 0.0325(8) 0.0315(8) 0.1255(16) -0.0120(8) -0.0080(8) 0.0102(6)
F43 0.0220(6) 0.0429(8) 0.0863(12) -0.0162(7) -0.0076(7) -0.0015(6)
F44 0.0253(19) 0.065(2) 0.0597(19) -0.0104(14) -0.0088(13) 0.0280(17)
F45 0.066(3) 0.143(5) 0.053(3) 0.040(3) 0.041(3) 0.066(3)
F46 0.0332(19) 0.043(3) 0.152(6) -0.039(3) 0.034(3) 0.0016(18)
F44B 0.027(4) 0.100(7) 0.270(16) -0.056(9) 0.060(7) -0.007(4)
F46B 0.092(7) 0.071(6) 0.081(4) 0.036(4) 0.045(4) 0.066(5)
F45B 0.128(10) 0.234(16) 0.044(4) 0.032(8) 0.042(7) 0.148(11)
F51 0.115(5) 0.276(13) 0.053(3) 0.093(6) 0.049(3) 0.115(6)
F52 0.048(2) 0.132(4) 0.0410(18) -0.009(3) 0.0264(15) -0.007(2)
F53 0.230(9) 0.073(3) 0.110(6) -0.041(3) 0.128(6) -0.016(4)
F53B 0.29(2) 0.060(4) 0.067(6) -0.001(4) 0.116(9) -0.034(8)
F51B 0.139(10) 0.29(2) 0.071(6) 0.076(10) 0.070(7) 0.175(13)
F52B 0.077(4) 0.097(6) 0.0183(19) -0.017(3) 0.009(2) -0.016(4)
F54 0.0484(9) 0.0573(10) 0.0592(10) -0.0020(7) -0.0047(7) -0.0200(8)
F55 0.0973(15) 0.0479(11) 0.1024(16) 0.0360(10) -0.0051(12) -0.0192(10)
F56 0.0980(15) 0.0928(15) 0.0965(15) -0.0475(12) 0.0684(13) -0.0638(12)
F61 0.212(10) 0.049(3) 0.044(2) 0.020(2) 0.045(5) 0.074(6)
F62 0.071(5) 0.040(2) 0.106(4) 0.043(2) 0.041(4) 0.023(3)
F63 0.068(3) 0.071(4) 0.095(4) 0.041(3) 0.000(2) 0.045(2)
F62B 0.048(4) 0.044(4) 0.236(16) 0.074(8) -0.003(7) 0.003(3)
F61B 0.079(4) 0.046(5) 0.063(6) 0.027(4) 0.042(3) 0.053(3)
F63B 0.193(14) 0.082(7) 0.019(3) 0.015(3) -0.004(4) 0.091(9)
F64 0.0661(10) 0.0563(9) 0.0353(7) -0.0047(6) 0.0038(6) 0.0433(8)
F65 0.0525(9) 0.0514(9) 0.0470(8) -0.0234(6) -0.0186(7) 0.0186(7)
F66 0.1144(15) 0.0521(10) 0.0515(9) -0.0031(7) 0.0589(10) 0.0054(10)
F71 0.030(2) 0.058(3) 0.043(2) 0.008(2) 0.0175(15) 0.0090(18)
F72 0.027(2) 0.053(2) 0.083(4) 0.033(2) 0.016(2) 0.0261(17)
F73 0.024(2) 0.042(3) 0.070(7) -0.011(3) 0.014(3) -0.004(2)
F71B 0.035(5) 0.087(9) 0.095(10) -0.045(6) 0.035(6) -0.002(5)
F72B 0.016(3) 0.115(10) 0.119(13) 0.070(8) -0.001(5) 0.017(5)
F73B 0.026(4) 0.035(5) 0.060(8) 0.010(5) 0.015(3) 0.006(4)
F74 0.136(7) 0.066(4) 0.027(3) 0.026(2) 0.006(3) -0.010(4)
F75 0.067(3) 0.0284(17) 0.098(4) 0.031(2) 0.041(3) 0.0211(18)
F76 0.040(3) 0.049(3) 0.089(5) 0.043(3) 0.032(4) 0.011(3)
F74B 0.062(4) 0.078(6) 0.052(6) 0.032(5) 0.039(4) 0.015(4)
F75B 0.101(12) 0.088(10) 0.135(14) 0.092(10) 0.073(9) 0.073(9)
F76B 0.066(8) 0.054(6) 0.079(6) 0.036(5) -0.017(5) -0.024(5)

loop_
_atom_type_symbol
_atom_type_description
_atom_type_scat_dispersion_real
_atom_type_scat_dispersion_imag
_atom_type_scat_source
C C 0.0033 0.0016 'International Tables Vol C Tables 4.2.6.8 and 6.1.1.4'
H H 0.0000 0.0000 'International Tables Vol C Tables 4.2.6.8 and 6.1.1.4'
B B 0.0013 0.0007 'International Tables Vol C Tables 4.2.6.8 and 6.1.1.4'
Cl Cl 0.1484 0.1585 'International Tables Vol C Tables 4.2.6.8 and 6.1.1.4'
F F 0.0171 0.0103 'International Tables Vol C Tables 4.2.6.8 and 6.1.1.4'
Ir Ir -1.4442 7.9887 'International Tables Vol C Tables 4.2.6.8 and 6.1.1.4'
P P 0.1023 0.0942 'International Tables Vol C Tables 4.2.6.8 and 6.1.1.4'

loop_
_geom_angle_atom_site_label_1
_geom_angle_atom_site_label_2
_geom_angle_atom_site_label_3
_geom_angle
_geom_angle_site_symmetry_1
_geom_angle_site_symmetry_3
_geom_angle_publ_flag
P2 Ir P1 165.577(15) . . ?
P2 Ir Cl2 93.542(16) . . ?
P1 Ir Cl2 97.656(16) . . ?
P2 Ir Cl1 96.997(16) . . ?
P1 Ir Cl1 93.646(16) . . ?
Cl2 Ir Cl1 81.437(17) . . ?
P2 Ir H40 81.7(8) . . ?
P1 Ir H40 87.8(8) . . ?
Cl2 Ir H40 173.2(8) . . ?
Cl1 Ir H40 94.2(8) . . ?
P2 Ir H50 82.6(8) . . ?
P1 Ir H50 87.0(8) . . ?
Cl2 Ir H50 97.1(8) . . ?
Cl1 Ir H50 178.5(8) . . ?
H40 Ir H50 87.2(12) . . ?
C13 P1 C1 104.19(9) . . ?
C13 P1 C7 104.95(9) . . ?
C1 P1 C7 101.58(8) . . ?
C13 P1 Ir 115.05(6) . . ?
C1 P1 Ir 116.17(6) . . ?
C7 P1 Ir 113.35(6) . . ?
C21 P2 C27 105.26(8) . . ?
C21 P2 C33 103.32(8) . . ?
C27 P2 C33 103.46(8) . . ?
C21 P2 Ir 112.99(6) . . ?
C27 P2 Ir 116.27(6) . . ?
C33 P2 Ir 114.19(6) . . ?
C19 Cl1 Ir 104.23(8) . . ?
C20 Cl2 Ir 102.45(8) . . ?
C2 C1 C6 118.73(17) . . ?
C2 C1 P1 121.58(14) . . ?
C6 C1 P1 119.68(14) . . ?
C1 C2 C3 120.24(18) . . ?
C1 C2 H2 119.9 . . ?
C3 C2 H2 119.9 . . ?
C4 C3 C2 120.34(19) . . ?
C4 C3 H3 119.8 . . ?
C2 C3 H3 119.8 . . ?
C3 C4 C5 120.06(19) . . ?
C3 C4 H4 120.0 . . ?
C5 C4 H4 120.0 . . ?
C4 C5 C6 120.0(2) . . ?
C4 C5 H5 120.0 . . ?
C6 C5 H5 120.0 . . ?
C5 C6 C1 120.64(19) . . ?
C5 C6 H6 119.7 . . ?
C1 C6 H6 119.7 . . ?
C8 C7 C12 118.81(18) . . ?
C8 C7 P1 118.23(15) . . ?
C12 C7 P1 122.86(15) . . ?
C9 C8 C7 120.6(2) . . ?
C9 C8 H8 119.7 . . ?
C7 C8 H8 119.7 . . ?
C10 C9 C8 120.1(3) . . ?
C10 C9 H9 119.9 . . ?
C8 C9 H9 119.9 . . ?
C11 C10 C9 120.0(2) . . ?
C11 C10 H10 120.0 . . ?
C9 C10 H10 120.0 . . ?
C10 C11 C12 120.5(2) . . ?
C10 C11 H11 119.8 . . ?
C12 C11 H11 119.8 . . ?
C11 C12 C7 120.0(2) . . ?
C11 C12 H12 120.0 . . ?
C7 C12 H12 120.0 . . ?
C14 C13 C18 119.83(19) . . ?
C14 C13 P1 121.42(16) . . ?
C18 C13 P1 118.48(16) . . ?
C13 C14 C15 118.8(2) . . ?
C13 C14 H14 120.6 . . ?
C15 C14 H14 120.6 . . ?
C16 C15 C14 120.4(3) . . ?
C16 C15 H15 119.8 . . ?
C14 C15 H15 119.8 . . ?
C17 C16 C15 120.8(2) . . ?
C17 C16 H16 119.6 . . ?
C15 C16 H16 119.6 . . ?
C16 C17 C18 120.1(3) . . ?
C16 C17 H17 120.0 . . ?
C18 C17 H17 120.0 . . ?
C17 C18 C13 120.1(3) . . ?
C17 C18 H18 120.0 . . ?
C13 C18 H18 120.0 . . ?
C20 C19 Cl1 111.25(15) . . ?
C20 C19 H19A 109.4 . . ?
Cl1 C19 H19A 109.4 . . ?
C20 C19 H19B 109.4 . . ?
Cl1 C19 H19B 109.4 . . ?
H19A C19 H19B 108.0 . . ?
C19 C20 Cl2 111.06(15) . . ?
C19 C20 H20A 109.4 . . ?
Cl2 C20 H20A 109.4 . . ?
C19 C20 H20B 109.4 . . ?
Cl2 C20 H20B 109.4 . . ?
H20A C20 H20B 108.0 . . ?
C26 C21 C22 119.21(17) . . ?
C26 C21 P2 118.90(14) . . ?
C22 C21 P2 121.42(14) . . ?
C23 C22 C21 119.9(2) . . ?
C23 C22 H22 120.1 . . ?
C21 C22 H22 120.1 . . ?
C24 C23 C22 120.6(2) . . ?
C24 C23 H23 119.7 . . ?
C22 C23 H23 119.7 . . ?
C25 C24 C23 119.86(19) . . ?
C25 C24 H24 120.1 . . ?
C23 C24 H24 120.1 . . ?
C24 C25 C26 120.3(2) . . ?
C24 C25 H25 119.8 . . ?
C26 C25 H25 119.8 . . ?
C25 C26 C21 120.2(2) . . ?
C25 C26 H26 119.9 . . ?
C21 C26 H26 119.9 . . ?
C32 C27 C28 118.60(17) . . ?
C32 C27 P2 120.29(14) . . ?
C28 C27 P2 121.03(14) . . ?
C29 C28 C27 120.70(19) . . ?
C29 C28 H28 119.7 . . ?
C27 C28 H28 119.7 . . ?
C28 C29 C30 120.1(2) . . ?
C28 C29 H29 120.0 . . ?
C30 C29 H29 120.0 . . ?
C29 C30 C31 120.1(2) . . ?
C29 C30 H30 120.0 . . ?
C31 C30 H30 120.0 . . ?
C30 C31 C32 120.0(2) . . ?
C30 C31 H31 120.0 . . ?
C32 C31 H31 120.0 . . ?
C31 C32 C27 120.53(19) . . ?
C31 C32 H32 119.7 . . ?
C27 C32 H32 119.7 . . ?
C38 C33 C34 118.35(16) . . ?
C38 C33 P2 121.51(13) . . ?
C34 C33 P2 120.12(14) . . ?
C35 C34 C33 120.63(18) . . ?
C35 C34 H34 119.7 . . ?
C33 C34 H34 119.7 . . ?
C36 C35 C34 120.18(18) . . ?
C36 C35 H35 119.9 . . ?
C34 C35 H35 119.9 . . ?
C35 C36 C37 119.90(18) . . ?
C35 C36 H36 120.1 . . ?
C37 C36 H36 120.0 . . ?
C36 C37 C38 120.29(19) . . ?
C36 C37 H37 119.9 . . ?
C38 C37 H37 119.9 . . ?
C37 C38 C33 120.64(17) . . ?
C37 C38 H38 119.7 . . ?
C33 C38 H38 119.7 . . ?
C46 C41 C42 115.48(15) . . ?
C46 C41 B 125.00(15) . . ?
C42 C41 B 119.03(14) . . ?
C43 C42 C41 122.80(16) . . ?
C43 C42 H42 118.6 . . ?
C41 C42 H42 118.6 . . ?
C44 C43 C42 120.42(17) . . ?
C44 C43 C47 121.04(17) . . ?
C42 C43 C47 118.47(17) . . ?
C43 C44 C45 118.06(17) . . ?
C43 C44 H44 121.0 . . ?
C45 C44 H44 121.0 . . ?
C44 C45 C46 121.37(17) . . ?
C44 C45 C48 118.97(18) . . ?
C46 C45 C48 119.66(18) . . ?
C45 C46 C41 121.83(17) . . ?
C45 C46 H46 119.1 . . ?
C41 C46 H46 119.1 . . ?
F41 C47 F43 107.7(2) . . ?
F41 C47 F42 105.7(2) . . ?
F43 C47 F42 105.03(19) . . ?
F41 C47 C43 112.49(19) . . ?
F43 C47 C43 113.53(18) . . ?
F42 C47 C43 111.8(2) . . ?
F44B C48 F46 114.4(8) . . ?
F44B C48 F45 84.8(9) . . ?
F46 C48 F45 110.2(5) . . ?
F44B C48 F45B 113.1(8) . . ?
F46 C48 F45B 82.3(8) . . ?
F45 C48 F45B 33.3(8) . . ?
F44B C48 F46B 105.1(9) . . ?
F46 C48 F46B 13.3(8) . . ?
F45 C48 F46B 120.3(7) . . ?
F45B C48 F46B 94.8(9) . . ?
F44B C48 F44 17.3(10) . . ?
F46 C48 F44 106.3(4) . . ?
F45 C48 F44 102.0(4) . . ?
F45B C48 F44 128.8(7) . . ?
F46B C48 F44 94.8(6) . . ?
F44B C48 C45 117.7(6) . . ?
F46 C48 C45 113.4(3) . . ?
F45 C48 C45 113.1(4) . . ?
F45B C48 C45 110.8(5) . . ?
F46B C48 C45 113.0(6) . . ?
F44 C48 C45 111.1(3) . . ?
C56 C51 C52 115.69(16) . . ?
C56 C51 B 120.30(14) . . ?
C52 C51 B 123.63(15) . . ?
C53 C52 C51 122.05(17) . . ?
C53 C52 H52 119.0 . . ?
C51 C52 H52 119.0 . . ?
C54 C53 C52 121.00(18) . . ?
C54 C53 C57 118.99(19) . . ?
C52 C53 C57 120.01(19) . . ?
C55 C54 C53 118.04(18) . . ?
C55 C54 H54 121.0 . . ?
C53 C54 H54 121.0 . . ?
C54 C55 C56 120.88(18) . . ?
C54 C55 C58 119.24(18) . . ?
C56 C55 C58 119.86(18) . . ?
C55 C56 C51 122.30(17) . . ?
C55 C56 H56 118.9 . . ?
C51 C56 H56 118.9 . . ?
F51B C57 F51 133.1(5) . . ?
F51B C57 F52 50.4(9) . . ?
F51 C57 F52 104.0(4) . . ?
F51B C57 F53B 112.2(9) . . ?
F51 C57 F53B 42.0(6) . . ?
F52 C57 F53B 66.3(8) . . ?
F51B C57 F52B 105.4(8) . . ?
F51 C57 F52B 60.8(4) . . ?
F52 C57 F52B 133.2(3) . . ?
F53B C57 F52B 100.4(6) . . ?
F51B C57 F53 58.6(8) . . ?
F51 C57 F53 107.0(5) . . ?
F52 C57 F53 105.0(4) . . ?
F53B C57 F53 133.5(4) . . ?
F52B C57 F53 50.6(4) . . ?
F51B C57 C53 112.8(4) . . ?
F51 C57 C53 113.7(3) . . ?
F52 C57 C53 113.8(2) . . ?
F53B C57 C53 112.4(4) . . ?
F52B C57 C53 112.7(3) . . ?
F53 C57 C53 112.6(3) . . ?
F56 C58 F55 106.0(2) . . ?
F56 C58 F54 107.0(2) . . ?
F55 C58 F54 105.4(2) . . ?
F56 C58 C55 112.71(19) . . ?
F55 C58 C55 112.6(2) . . ?
F54 C58 C55 112.6(2) . . ?
C62 C61 C66 115.88(14) . . ?
C62 C61 B 121.45(14) . . ?
C66 C61 B 121.99(14) . . ?
C63 C62 C61 121.97(16) . . ?
C63 C62 H62 119.0 . . ?
C61 C62 H62 119.0 . . ?
C64 C63 C62 120.80(16) . . ?
C64 C63 C67 118.67(16) . . ?
C62 C63 C67 120.52(17) . . ?
C65 C64 C63 118.40(15) . . ?
C65 C64 H64 120.8 . . ?
C63 C64 H64 120.8 . . ?
C64 C65 C66 120.76(16) . . ?
C64 C65 C68 118.58(15) . . ?
C66 C65 C68 120.63(16) . . ?
C65 C66 C61 122.15(15) . . ?
C65 C66 H66 118.9 . . ?
C61 C66 H66 118.9 . . ?
F62 C67 F63B 89.8(8) . . ?
F62 C67 F61 106.3(7) . . ?
F63B C67 F61 115.1(7) . . ?
F62 C67 F61B 119.9(8) . . ?
F63B C67 F61B 104.0(9) . . ?
F61 C67 F61B 16.4(12) . . ?
F62 C67 F63 101.0(5) . . ?
F63B C67 F63 12.3(10) . . ?
F61 C67 F63 106.6(6) . . ?
F61B C67 F63 93.9(8) . . ?
F62 C67 F62B 21.6(9) . . ?
F63B C67 F62B 110.8(9) . . ?
F61 C67 F62B 92.2(9) . . ?
F61B C67 F62B 108.0(11) . . ?
F63 C67 F62B 121.4(7) . . ?
F62 C67 C63 114.0(4) . . ?
F63B C67 C63 114.0(7) . . ?
F61 C67 C63 114.8(5) . . ?
F61B C67 C63 112.4(7) . . ?
F63 C67 C63 112.9(5) . . ?
F62B C67 C63 107.5(6) . . ?
F66 C68 F65 105.97(18) . . ?
F66 C68 F64 107.45(18) . . ?
F65 C68 F64 105.71(17) . . ?
F66 C68 C65 112.25(17) . . ?
F65 C68 C65 112.20(16) . . ?
F64 C68 C65 112.78(16) . . ?
C72 C71 C76 115.82(15) . . ?
C72 C71 B 122.34(14) . . ?
C76 C71 B 121.40(14) . . ?
C73 C72 C71 122.19(15) . . ?
C73 C72 H72 118.9 . . ?
C71 C72 H72 118.9 . . ?
C74 C73 C72 120.65(16) . . ?
C74 C73 C77 120.01(16) . . ?
C72 C73 C77 119.32(16) . . ?
C75 C74 C73 118.19(16) . . ?
C75 C74 H74 120.9 . . ?
C73 C74 H74 120.9 . . ?
C74 C75 C76 121.04(16) . . ?
C74 C75 C78 119.31(17) . . ?
C76 C75 C78 119.61(17) . . ?
C75 C76 C71 122.07(16) . . ?
C75 C76 H76 119.0 . . ?
C71 C76 H76 119.0 . . ?
F71B C77 F72 93.2(9) . . ?
F71B C77 F73B 106.7(18) . . ?
F72 C77 F73B 112.3(12) . . ?
F71B C77 F73 116.0(13) . . ?
F72 C77 F73 108.6(9) . . ?
F73B C77 F73 9(2) . . ?
F71B C77 F71 13.1(11) . . ?
F72 C77 F71 105.1(6) . . ?
F73B C77 F71 96.7(17) . . ?
F73 C77 F71 106.1(11) . . ?
F71B C77 F72B 108.3(11) . . ?
F72 C77 F72B 15.4(12) . . ?
F73B C77 F72B 103.7(14) . . ?
F73 C77 F72B 98.2(11) . . ?
F71 C77 F72B 119.7(9) . . ?
F71B C77 C73 113.4(9) . . ?
F72 C77 C73 114.1(5) . . ?
F73B C77 C73 114.9(12) . . ?
F73 C77 C73 110.5(8) . . ?
F71 C77 C73 112.0(5) . . ?
F72B C77 C73 109.2(8) . . ?
F75B C78 F76 117.7(11) . . ?
F75B C78 F74B 104.8(14) . . ?
F76 C78 F74B 94.8(8) . . ?
F75B C78 F76B 109.5(13) . . ?
F76 C78 F76B 11.4(13) . . ?
F74B C78 F76B 105.1(11) . . ?
F75B C78 F74 94.5(12) . . ?
F76 C78 F74 106.1(7) . . ?
F74B C78 F74 12.5(10) . . ?
F76B C78 F74 115.9(9) . . ?
F75B C78 F75 14.7(16) . . ?
F76 C78 F75 106.1(7) . . ?
F74B C78 F75 116.3(10) . . ?
F76B C78 F75 96.9(10) . . ?
F74 C78 F75 107.2(8) . . ?
F75B C78 C75 112.0(11) . . ?
F76 C78 C75 113.3(5) . . ?
F74B C78 C75 112.6(9) . . ?
F76B C78 C75 112.3(9) . . ?
F74 C78 C75 111.4(5) . . ?
F75 C78 C75 112.3(6) . . ?
C71 B C51 104.09(12) . . ?
C71 B C41 110.69(13) . . ?
C51 B C41 115.07(14) . . ?
C71 B C61 112.85(13) . . ?
C51 B C61 111.89(13) . . ?
C41 B C61 102.56(12) . . ?

loop_
_geom_bond_atom_site_label_1
_geom_bond_atom_site_label_2
_geom_bond_distance
_geom_bond_site_symmetry_2
_geom_bond_publ_flag
Ir P2 2.3136(4) . ?
Ir P1 2.3145(4) . ?
Ir Cl2 2.5289(5) . ?
Ir Cl1 2.5329(5) . ?
Ir H40 1.43(2) . ?
Ir H50 1.49(2) . ?
P1 C13 1.8142(17) . ?
P1 C1 1.8263(18) . ?
P1 C7 1.8308(18) . ?
P2 C21 1.8186(18) . ?
P2 C27 1.8265(18) . ?
P2 C33 1.8270(17) . ?
Cl1 C19 1.806(2) . ?
Cl2 C20 1.804(2) . ?
C1 C2 1.393(2) . ?
C1 C6 1.398(3) . ?
C2 C3 1.394(3) . ?
C2 H2 0.9500 . ?
C3 C4 1.376(3) . ?
C3 H3 0.9500 . ?
C4 C5 1.385(3) . ?
C4 H4 0.9500 . ?
C5 C6 1.386(3) . ?
C5 H5 0.9500 . ?
C6 H6 0.9500 . ?
C7 C8 1.391(3) . ?
C7 C12 1.393(3) . ?
C8 C9 1.386(3) . ?
C8 H8 0.9500 . ?
C9 C10 1.375(4) . ?
C9 H9 0.9500 . ?
C10 C11 1.375(4) . ?
C10 H10 0.9500 . ?
C11 C12 1.390(3) . ?
C11 H11 0.9500 . ?
C12 H12 0.9500 . ?
C13 C14 1.393(3) . ?
C13 C18 1.396(3) . ?
C14 C15 1.399(3) . ?
C14 H14 0.9500 . ?
C15 C16 1.382(5) . ?
C15 H15 0.9500 . ?
C16 C17 1.358(5) . ?
C16 H16 0.9500 . ?
C17 C18 1.387(3) . ?
C17 H17 0.9500 . ?
C18 H18 0.9500 . ?
C19 C20 1.491(4) . ?
C19 H19A 0.9900 . ?
C19 H19B 0.9900 . ?
C20 H20A 0.9900 . ?
C20 H20B 0.9900 . ?
C21 C26 1.396(3) . ?
C21 C22 1.400(3) . ?
C22 C23 1.388(3) . ?
C22 H22 0.9500 . ?
C23 C24 1.384(4) . ?
C23 H23 0.9500 . ?
C24 C25 1.383(3) . ?
C24 H24 0.9500 . ?
C25 C26 1.390(3) . ?
C25 H25 0.9500 . ?
C26 H26 0.9500 . ?
C27 C32 1.395(3) . ?
C27 C28 1.397(3) . ?
C28 C29 1.382(3) . ?
C28 H28 0.9500 . ?
C29 C30 1.383(3) . ?
C29 H29 0.9500 . ?
C30 C31 1.384(3) . ?
C30 H30 0.9500 . ?
C31 C32 1.389(3) . ?
C31 H31 0.9500 . ?
C32 H32 0.9500 . ?
C33 C38 1.394(3) . ?
C33 C34 1.400(2) . ?
C34 C35 1.387(3) . ?
C34 H34 0.9500 . ?
C35 C36 1.381(3) . ?
C35 H35 0.9500 . ?
C36 C37 1.381(3) . ?
C36 H36 0.9500 . ?
C37 C38 1.388(3) . ?
C37 H37 0.9500 . ?
C38 H38 0.9500 . ?
C41 C46 1.402(2) . ?
C41 C42 1.403(2) . ?
C41 B 1.642(2) . ?
C42 C43 1.392(2) . ?
C42 H42 0.9500 . ?
C43 C44 1.385(3) . ?
C43 C47 1.489(3) . ?
C44 C45 1.385(3) . ?
C44 H44 0.9500 . ?
C45 C46 1.393(2) . ?
C45 C48 1.501(3) . ?
C46 H46 0.9500 . ?
C47 F41 1.329(3) . ?
C47 F43 1.337(2) . ?
C47 F42 1.341(3) . ?
C48 F44B 1.224(11) . ?
C48 F46 1.292(6) . ?
C48 F45 1.321(7) . ?
C48 F45B 1.337(13) . ?
C48 F46B 1.347(10) . ?
C48 F44 1.349(5) . ?
C51 C56 1.400(2) . ?
C51 C52 1.401(2) . ?
C51 B 1.642(2) . ?
C52 C53 1.392(3) . ?
C52 H52 0.9500 . ?
C53 C54 1.385(3) . ?
C53 C57 1.502(3) . ?
C54 C55 1.383(3) . ?
C54 H54 0.9500 . ?
C55 C56 1.391(3) . ?
C55 C58 1.500(3) . ?
C56 H56 0.9500 . ?
C57 F51B 1.252(7) . ?
C57 F51 1.266(5) . ?
C57 F52 1.296(4) . ?
C57 F53B 1.299(8) . ?
C57 F52B 1.309(5) . ?
C57 F53 1.329(5) . ?
C58 F56 1.319(3) . ?
C58 F55 1.327(3) . ?
C58 F54 1.333(3) . ?
C61 C62 1.403(2) . ?
C61 C66 1.403(2) . ?
C61 B 1.644(2) . ?
C62 C63 1.396(2) . ?
C62 H62 0.9500 . ?
C63 C64 1.388(3) . ?
C63 C67 1.491(3) . ?
C64 C65 1.381(2) . ?
C64 H64 0.9500 . ?
C65 C66 1.396(2) . ?
C65 C68 1.498(2) . ?
C66 H66 0.9500 . ?
C67 F62 1.290(7) . ?
C67 F63B 1.291(9) . ?
C67 F61 1.303(10) . ?
C67 F61B 1.328(12) . ?
C67 F63 1.341(7) . ?
C67 F62B 1.375(14) . ?
C68 F66 1.326(2) . ?
C68 F65 1.332(2) . ?
C68 F64 1.332(2) . ?
C71 C72 1.403(2) . ?
C71 C76 1.405(2) . ?
C71 B 1.640(2) . ?
C72 C73 1.394(2) . ?
C72 H72 0.9500 . ?
C73 C74 1.388(3) . ?
C73 C77 1.501(3) . ?
C74 C75 1.387(3) . ?
C74 H74 0.9500 . ?
C75 C76 1.388(2) . ?
C75 C78 1.504(3) . ?
C76 H76 0.9500 . ?
C77 F71B 1.270(17) . ?
C77 F72 1.311(9) . ?
C77 F73B 1.31(3) . ?
C77 F73 1.336(17) . ?
C77 F71 1.361(10) . ?
C77 F72B 1.384(18) . ?
C78 F75B 1.29(2) . ?
C78 F76 1.316(10) . ?
C78 F74B 1.320(16) . ?
C78 F76B 1.326(17) . ?
C78 F74 1.331(10) . ?
C78 F75 1.346(12) . ?

loop_
_geom_torsion_atom_site_label_1
_geom_torsion_atom_site_label_2
_geom_torsion_atom_site_label_3
_geom_torsion_atom_site_label_4
_geom_torsion
_geom_torsion_site_symmetry_1
_geom_torsion_site_symmetry_2
_geom_torsion_site_symmetry_3
_geom_torsion_site_symmetry_4
_geom_torsion_publ_flag
Cl1 C19 C20 Cl2 -63.04(18) . . . . ?
